data_7053594
loop_
_publ_author_name
'Cortial, Guillaume'
'Le Goff, Xavier-Frederic'
'Bousqui\'e, Magali'
'Boisson, Christophe'
'Le Floch, Pascal'
'Nief, Fran\,cois'
'Thuilliez, Julien'

_publ_section_title
;
 Neutral ansa-bis(fluorenyl)silane neodymium borohydrides: synthesis,
 structural study and behaviour as catalysts in butadiene--ethylene
 copolymerisation
;
_journal_issue 10
_journal_name_full 'New Journal of Chemistry'
_journal_page_first 2290
_journal_paper_doi 10.1039/c0nj00274g
_journal_volume 34
_journal_year 2010
_chemical_formula_moiety 'C28 H24 Si'
_chemical_formula_sum 'C28 H24 Si'
_chemical_formula_weight 388.56
_chemical_name_systematic
;
?
;
_space_group_IT_number 41
_symmetry_cell_setting orthorhombic
_symmetry_space_group_name_Hall 'A 2 -2ab'
_symmetry_space_group_name_H-M 'A b a 2'
_atom_sites_solution_hydrogens geom
_atom_sites_solution_primary direct
_atom_sites_solution_secondary difmap
_audit_creation_method SHELXL-97
_cell_angle_alpha 90.00
_cell_angle_beta 90.00
_cell_angle_gamma 90.00
_cell_formula_units_Z 16
_cell_length_a 18.538(1)
_cell_length_b 35.874(1)
_cell_length_c 12.751(1)
_cell_measurement_reflns_used 5030
_cell_measurement_temperature 150.0(1)
_cell_measurement_theta_max 27.485
_cell_measurement_theta_min 0.998
_cell_volume 8479.8(8)
_computing_structure_refinement 'SHELXL-97 (Sheldrick, 1997)'
_computing_structure_solution 'SHELXS-97 (Sheldrick, 1990)'
_diffrn_ambient_temperature 150.0(1)
_diffrn_measured_fraction_theta_full 0.998
_diffrn_measured_fraction_theta_max 0.998
_diffrn_measurement_device_type KappaCCD
_diffrn_measurement_method 'phi and omega scans'
_diffrn_radiation_monochromator graphite
_diffrn_radiation_source 'fine-focus sealed tube'
_diffrn_radiation_type MoK\a
_diffrn_radiation_wavelength 0.71069
_diffrn_reflns_av_R_equivalents 0.0512
_diffrn_reflns_av_sigmaI/netI 0.0624
_diffrn_reflns_limit_h_max 19
_diffrn_reflns_limit_h_min -24
_diffrn_reflns_limit_k_max 35
_diffrn_reflns_limit_k_min -46
_diffrn_reflns_limit_l_max 16
_diffrn_reflns_limit_l_min -13
_diffrn_reflns_number 24164
_diffrn_reflns_theta_full 27.48
_diffrn_reflns_theta_max 27.48
_diffrn_reflns_theta_min 2.78
_exptl_absorpt_coefficient_mu 0.122
_exptl_absorpt_correction_T_max 0.9807
_exptl_absorpt_correction_T_min 0.9666
_exptl_absorpt_correction_type multi-scan
_exptl_crystal_colour colorless
_exptl_crystal_density_diffrn 1.217
_exptl_crystal_density_method 'not measured'
_exptl_crystal_description block
_exptl_crystal_F_000 3296
_exptl_crystal_size_max 0.28
_exptl_crystal_size_mid 0.22
_exptl_crystal_size_min 0.16
_refine_diff_density_max 0.307
_refine_diff_density_min -0.351
_refine_diff_density_rms 0.080
_refine_ls_abs_structure_details 'Flack H D (1983), Acta Cryst. A39, 876-881'
_refine_ls_abs_structure_Flack 0.04(12)
_refine_ls_extinction_method none
_refine_ls_goodness_of_fit_ref 1.062
_refine_ls_hydrogen_treatment constr
_refine_ls_matrix_type full
_refine_ls_number_parameters 527
_refine_ls_number_reflns 7636
_refine_ls_number_restraints 1
_refine_ls_restrained_S_all 1.062
_refine_ls_R_factor_all 0.0683
_refine_ls_R_factor_gt 0.0404
_refine_ls_shift/su_max 0.001
_refine_ls_shift/su_mean 0.000
_refine_ls_structure_factor_coef Fsqd
_refine_ls_weighting_details 'calc w=1/[\s^2^(Fo^2^)+(0.0611P)^2^+0.0000P] where P=(Fo^2^+2Fc^2^)/3'
_refine_ls_weighting_scheme calc
_refine_ls_wR_factor_gt 0.0884
_refine_ls_wR_factor_ref 0.1191
_reflns_number_gt 5763
_reflns_number_total 7636
_reflns_threshold_expression >2sigma(I)
_cod_data_source_file c0nj00274g-2.txt
_cod_data_source_block gc787
_cod_depositor_comments
;
The following automatic conversions were performed:

'_symmetry_cell_setting' value 'Orthorhombic' changed to
'orthorhombic' according to
/home/saulius/struct/CIF-dictionaries/cif_core.dic dictionary named
'cif_core.dic' version 2.4.2 from 2011-04-26.

Automatic conversion script
Id: cif_fix_values 1891 2012-01-12 08:04:46Z andrius 
;
_cod_original_sg_symbol_H-M 'Aba2 '
_cod_database_code 7053594

loop_
_symmetry_equiv_pos_as_xyz
'x, y, z'
'-x, -y, z'
'-x+1/2, y, z+1/2'
'x+1/2, -y, z+1/2'
'x, y+1/2, z+1/2'
'-x, -y+1/2, z+1/2'
'-x+1/2, y+1/2, z+1'
'x+1/2, -y+1/2, z+1'

loop_
_atom_site_label
_atom_site_type_symbol
_atom_site_fract_x
_atom_site_fract_y
_atom_site_fract_z
_atom_site_U_iso_or_equiv
_atom_site_adp_type
_atom_site_occupancy
_atom_site_symmetry_multiplicity
_atom_site_calc_flag
_atom_site_refinement_flags
Si1 Si -0.75411(5) -0.635884(19) -0.32448(6) 0.03088(19) Uani 1 1 d .
C1 C -0.85371(16) -0.62216(7) -0.3296(2) 0.0325(7) Uani 1 1 d .
H1 H -0.8722 -0.6228 -0.4032 0.039 Uiso 1 1 calc R
C2 C -0.89625(17) -0.64839(8) -0.2601(2) 0.0337(7) Uani 1 1 d .
C3 C -0.90983(18) -0.68643(8) -0.2708(2) 0.0384(8) Uani 1 1 d .
H3 H -0.8939 -0.6995 -0.3313 0.046 Uiso 1 1 calc R
C4 C -0.9469(2) -0.70487(9) -0.1921(3) 0.0480(9) Uani 1 1 d .
H4 H -0.9564 -0.7308 -0.1988 0.058 Uiso 1 1 calc R
C5 C -0.97017(19) -0.68590(9) -0.1035(3) 0.0503(9) Uani 1 1 d .
H5 H -0.9947 -0.6992 -0.0498 0.060 Uiso 1 1 calc R
C6 C -0.95848(17) -0.64797(9) -0.0917(3) 0.0435(8) Uani 1 1 d .
H6 H -0.9754 -0.6351 -0.0315 0.052 Uiso 1 1 calc R
C7 C -0.92107(16) -0.62931(8) -0.1710(2) 0.0342(7) Uani 1 1 d .
C8 C -0.90357(17) -0.58952(8) -0.1830(2) 0.0344(7) Uani 1 1 d .
C9 C -0.91957(18) -0.55879(9) -0.1201(3) 0.0432(8) Uani 1 1 d .
H9 H -0.9435 -0.5619 -0.0548 0.052 Uiso 1 1 calc R
C10 C -0.9000(2) -0.52369(9) -0.1544(3) 0.0493(9) Uani 1 1 d .
H10 H -0.9097 -0.5026 -0.1117 0.059 Uiso 1 1 calc R
C11 C -0.86628(19) -0.51900(9) -0.2508(3) 0.0465(9) Uani 1 1 d .
H11 H -0.8541 -0.4946 -0.2736 0.056 Uiso 1 1 calc R
C12 C -0.84994(17) -0.54922(8) -0.3143(3) 0.0369(7) Uani 1 1 d .
H12 H -0.8269 -0.5456 -0.3801 0.044 Uiso 1 1 calc R
C13 C -0.86782(16) -0.58487(8) -0.2801(2) 0.0324(7) Uani 1 1 d .
C14 C -0.72800(16) -0.63843(7) -0.1788(2) 0.0284(6) Uani 1 1 d .
H14 H -0.7726 -0.6410 -0.1351 0.034 Uiso 1 1 calc R
C15 C -0.67643(16) -0.66950(7) -0.1527(2) 0.0285(7) Uani 1 1 d .
C16 C -0.68613(18) -0.70796(8) -0.1546(2) 0.0379(8) Uani 1 1 d .
H16 H -0.7302 -0.7184 -0.1789 0.045 Uiso 1 1 calc R
C17 C -0.6305(2) -0.73102(8) -0.1206(2) 0.0439(8) Uani 1 1 d .
H17 H -0.6368 -0.7573 -0.1220 0.053 Uiso 1 1 calc R
C18 C -0.56632(18) -0.71637(8) -0.0849(3) 0.0428(8) Uani 1 1 d .
H18 H -0.5292 -0.7326 -0.0614 0.051 Uiso 1 1 calc R
C19 C -0.55530(16) -0.67816(8) -0.0831(2) 0.0366(7) Uani 1 1 d .
H19 H -0.5109 -0.6681 -0.0591 0.044 Uiso 1 1 calc R
C20 C -0.61062(16) -0.65493(7) -0.1170(2) 0.0287(6) Uani 1 1 d .
C21 C -0.61610(16) -0.61410(7) -0.11659(19) 0.0274(6) Uani 1 1 d .
C22 C -0.56556(16) -0.58701(7) -0.0900(2) 0.0342(7) Uani 1 1 d .
H22 H -0.5177 -0.5938 -0.0715 0.041 Uiso 1 1 calc R
C23 C -0.58621(17) -0.54999(8) -0.0909(2) 0.0392(7) Uani 1 1 d .
H23 H -0.5519 -0.5311 -0.0751 0.047 Uiso 1 1 calc R
C24 C -0.65648(19) -0.54020(8) -0.1146(2) 0.0400(8) Uani 1 1 d .
H24 H -0.6704 -0.5147 -0.1124 0.048 Uiso 1 1 calc R
C25 C -0.70695(17) -0.56711(7) -0.1417(2) 0.0344(7) Uani 1 1 d .
H25 H -0.7551 -0.5601 -0.1581 0.041 Uiso 1 1 calc R
C26 C -0.68655(16) -0.60426(8) -0.1447(2) 0.0280(6) Uani 1 1 d .
C27 C -0.69550(19) -0.60142(9) -0.3931(2) 0.0438(8) Uani 1 1 d .
H27A H -0.6451 -0.6095 -0.3889 0.066 Uiso 1 1 calc R
H27B H -0.7006 -0.5770 -0.3597 0.066 Uiso 1 1 calc R
H27C H -0.7100 -0.5996 -0.4669 0.066 Uiso 1 1 calc R
C28 C -0.7407(2) -0.68155(8) -0.3910(2) 0.0455(9) Uani 1 1 d .
H28A H -0.7609 -0.6804 -0.4620 0.068 Uiso 1 1 calc R
H28B H -0.7652 -0.7012 -0.3510 0.068 Uiso 1 1 calc R
H28C H -0.6890 -0.6871 -0.3950 0.068 Uiso 1 1 calc R
Si2 Si -0.77181(4) -0.88091(2) -0.58122(6) 0.03041(19) Uani 1 1 d .
C29 C -0.79222(17) -0.88185(8) -0.4332(2) 0.0325(7) Uani 1 1 d .
H29 H -0.7463 -0.8779 -0.3936 0.039 Uiso 1 1 calc R
C30 C -0.82636(18) -0.91804(8) -0.3976(2) 0.0370(7) Uani 1 1 d .
C31 C -0.7980(2) -0.95391(9) -0.3979(3) 0.0485(9) Uani 1 1 d .
H31 H -0.7507 -0.9584 -0.4236 0.058 Uiso 1 1 calc R
C32 C -0.8396(2) -0.98301(10) -0.3603(3) 0.0619(11) Uani 1 1 d .
H32 H -0.8206 -1.0076 -0.3597 0.074 Uiso 1 1 calc R
C33 C -0.9081(2) -0.97652(10) -0.3238(3) 0.0655(11) Uani 1 1 d .
H33 H -0.9361 -0.9970 -0.2996 0.079 Uiso 1 1 calc R
C34 C -0.9379(2) -0.94114(10) -0.3211(3) 0.0540(9) Uani 1 1 d .
H34 H -0.9853 -0.9371 -0.2951 0.065 Uiso 1 1 calc R
C35 C -0.89553(18) -0.91144(9) -0.3581(2) 0.0388(7) Uani 1 1 d .
C36 C -0.90870(18) -0.87102(9) -0.3585(2) 0.0381(8) Uani 1 1 d .
C37 C -0.9669(2) -0.85029(10) -0.3218(3) 0.0526(9) Uani 1 1 d .
H37 H -1.0088 -0.8622 -0.2952 0.063 Uiso 1 1 calc R
C38 C -0.9621(2) -0.81210(11) -0.3251(3) 0.0642(12) Uani 1 1 d .
H38 H -1.0012 -0.7976 -0.2999 0.077 Uiso 1 1 calc R
C39 C -0.9016(3) -0.79421(11) -0.3644(3) 0.0640(12) Uani 1 1 d .
H39 H -0.9002 -0.7677 -0.3667 0.077 Uiso 1 1 calc R
C40 C -0.8424(2) -0.81473(9) -0.4006(2) 0.0514(9) Uani 1 1 d .
H40 H -0.8003 -0.8025 -0.4257 0.062 Uiso 1 1 calc R
C41 C -0.84661(17) -0.85324(8) -0.3989(2) 0.0353(7) Uani 1 1 d .
C42 C -0.67127(15) -0.87010(7) -0.5923(2) 0.0311(7) Uani 1 1 d .
H42 H -0.6543 -0.8715 -0.6666 0.037 Uiso 1 1 calc R
C43 C -0.62930(15) -0.89630(8) -0.5224(2) 0.0293(6) Uani 1 1 d .
C44 C -0.61924(16) -0.93463(8) -0.5302(2) 0.0353(7) Uani 1 1 d .
H44 H -0.6378 -0.9481 -0.5885 0.042 Uiso 1 1 calc R
C45 C -0.58173(17) -0.95285(8) -0.4514(2) 0.0376(7) Uani 1 1 d .
H45 H -0.5749 -0.9790 -0.4559 0.045 Uiso 1 1 calc R
C46 C -0.55399(18) -0.93369(8) -0.3664(2) 0.0381(8) Uani 1 1 d .
H46 H -0.5285 -0.9468 -0.3134 0.046 Uiso 1 1 calc R
C47 C -0.56307(17) -0.89542(8) -0.3579(2) 0.0341(7) Uani 1 1 d .
H47 H -0.5436 -0.8821 -0.3000 0.041 Uiso 1 1 calc R
C48 C -0.60137(16) -0.87685(8) -0.4363(2) 0.0295(6) Uani 1 1 d .
C49 C -0.61722(16) -0.83708(8) -0.4496(2) 0.0301(7) Uani 1 1 d .
C50 C -0.59960(17) -0.80613(8) -0.3884(2) 0.0361(7) Uani 1 1 d .
H50 H -0.5748 -0.8091 -0.3237 0.043 Uiso 1 1 calc R
C51 C -0.61880(19) -0.77111(8) -0.4233(3) 0.0431(8) Uani 1 1 d .
H51 H -0.6077 -0.7499 -0.3817 0.052 Uiso 1 1 calc R
C52 C -0.65399(18) -0.76645(8) -0.5181(3) 0.0431(8) Uani 1 1 d .
H52 H -0.6657 -0.7420 -0.5412 0.052 Uiso 1 1 calc R
C53 C -0.67247(16) -0.79685(7) -0.5801(3) 0.0386(7) Uani 1 1 d .
H53 H -0.6964 -0.7934 -0.6452 0.046 Uiso 1 1 calc R
C54 C -0.65505(16) -0.83265(8) -0.5445(2) 0.0310(7) Uani 1 1 d .
C55 C -0.79381(19) -0.92620(8) -0.6457(2) 0.0443(8) Uani 1 1 d .
H55A H -0.8455 -0.9313 -0.6381 0.066 Uiso 1 1 calc R
H55B H -0.7660 -0.9462 -0.6126 0.066 Uiso 1 1 calc R
H55C H -0.7815 -0.9248 -0.7204 0.066 Uiso 1 1 calc R
C56 C -0.82530(18) -0.84458(9) -0.6499(2) 0.0409(8) Uani 1 1 d .
H56A H -0.8116 -0.8439 -0.7241 0.061 Uiso 1 1 calc R
H56B H -0.8158 -0.8202 -0.6180 0.061 Uiso 1 1 calc R
H56C H -0.8768 -0.8504 -0.6440 0.061 Uiso 1 1 calc R

loop_
_atom_site_aniso_label
_atom_site_aniso_U_11
_atom_site_aniso_U_22
_atom_site_aniso_U_33
_atom_site_aniso_U_23
_atom_site_aniso_U_13
_atom_site_aniso_U_12
Si1 0.0347(5) 0.0330(4) 0.0250(4) -0.0026(4) -0.0030(3) -0.0004(4)
C1 0.0356(19) 0.0332(15) 0.0285(15) 0.0026(13) -0.0090(13) -0.0004(13)
C2 0.0297(18) 0.0389(17) 0.0323(16) 0.0011(13) -0.0100(13) 0.0006(14)
C3 0.042(2) 0.0366(17) 0.0366(17) 0.0013(13) -0.0082(15) -0.0041(14)
C4 0.049(2) 0.0405(18) 0.055(2) 0.0082(17) -0.0102(18) -0.0137(16)
C5 0.046(2) 0.053(2) 0.053(2) 0.0143(17) 0.0010(17) -0.0126(16)
C6 0.0354(19) 0.0525(18) 0.0425(19) 0.0071(16) 0.0013(16) -0.0016(15)
C7 0.0292(19) 0.0410(17) 0.0325(16) 0.0046(14) -0.0075(14) 0.0013(14)
C8 0.0290(19) 0.0378(17) 0.0364(16) 0.0018(14) -0.0070(13) 0.0039(13)
C9 0.042(2) 0.0464(19) 0.0407(18) -0.0003(15) -0.0007(15) 0.0085(16)
C10 0.053(2) 0.0413(19) 0.053(2) -0.0102(16) -0.0129(17) 0.0130(16)
C11 0.056(2) 0.0317(17) 0.052(2) 0.0027(15) -0.0164(18) 0.0041(15)
C12 0.0343(19) 0.0365(16) 0.0401(17) 0.0105(14) -0.0097(15) 0.0011(13)
C13 0.0307(18) 0.0346(16) 0.0319(15) 0.0027(12) -0.0096(13) 0.0030(13)
C14 0.0266(18) 0.0348(15) 0.0237(13) -0.0041(12) -0.0007(12) -0.0007(12)
C15 0.0367(19) 0.0301(15) 0.0188(13) 0.0006(11) 0.0020(12) -0.0011(13)
C16 0.048(2) 0.0333(16) 0.0326(16) -0.0007(13) -0.0005(15) -0.0041(14)
C17 0.063(3) 0.0299(16) 0.0384(17) 0.0026(14) 0.0008(17) 0.0047(16)
C18 0.052(2) 0.0384(16) 0.0379(16) 0.0015(16) -0.0020(18) 0.0163(15)
C19 0.0367(18) 0.0399(16) 0.0333(15) -0.0010(15) -0.0029(16) 0.0061(13)
C20 0.0329(18) 0.0310(15) 0.0223(13) -0.0007(11) 0.0022(12) 0.0002(13)
C21 0.0295(18) 0.0326(15) 0.0200(13) -0.0006(11) 0.0012(12) -0.0016(12)
C22 0.0279(17) 0.0390(16) 0.0356(16) -0.0030(14) -0.0041(14) -0.0045(12)
C23 0.043(2) 0.0349(16) 0.0395(17) -0.0037(15) -0.0022(16) -0.0108(14)
C24 0.057(2) 0.0281(15) 0.0352(17) -0.0022(13) -0.0052(15) 0.0002(15)
C25 0.0375(19) 0.0329(16) 0.0327(15) -0.0008(13) -0.0084(14) 0.0044(13)
C26 0.0312(18) 0.0318(15) 0.0210(13) -0.0020(11) -0.0008(12) 0.0007(13)
C27 0.045(2) 0.054(2) 0.0319(16) 0.0032(15) 0.0040(15) -0.0055(16)
C28 0.055(2) 0.0487(19) 0.0329(17) -0.0115(15) -0.0059(16) 0.0087(17)
Si2 0.0320(5) 0.0328(4) 0.0264(4) -0.0024(4) -0.0013(4) -0.0020(3)
C29 0.0296(18) 0.0403(17) 0.0277(14) -0.0005(12) 0.0003(13) -0.0034(13)
C30 0.039(2) 0.0430(17) 0.0288(15) 0.0036(13) -0.0017(14) -0.0051(14)
C31 0.056(2) 0.0433(19) 0.046(2) 0.0088(15) 0.0015(18) 0.0035(16)
C32 0.074(3) 0.044(2) 0.068(3) 0.0145(19) 0.005(2) 0.002(2)
C33 0.070(3) 0.051(2) 0.076(3) 0.016(2) 0.006(2) -0.018(2)
C34 0.044(2) 0.070(2) 0.047(2) 0.0105(19) 0.0065(18) -0.0106(19)
C35 0.035(2) 0.0497(19) 0.0314(15) 0.0031(14) -0.0018(14) -0.0063(16)
C36 0.036(2) 0.055(2) 0.0239(15) 0.0003(14) -0.0013(14) 0.0038(16)
C37 0.046(2) 0.076(3) 0.0360(18) 0.0011(19) 0.0064(16) 0.0147(19)
C38 0.077(3) 0.077(3) 0.038(2) 0.001(2) 0.009(2) 0.039(2)
C39 0.108(4) 0.047(2) 0.0365(19) -0.0036(16) 0.008(2) 0.019(2)
C40 0.077(3) 0.043(2) 0.0338(18) -0.0069(15) 0.0090(18) 0.0004(18)
C41 0.041(2) 0.0430(17) 0.0223(14) -0.0015(13) -0.0026(13) 0.0012(15)
C42 0.0325(17) 0.0351(14) 0.0259(15) 0.0006(12) 0.0042(13) -0.0008(12)
C43 0.0243(17) 0.0323(15) 0.0312(15) -0.0010(12) 0.0064(13) -0.0031(12)
C44 0.0338(19) 0.0330(16) 0.0392(16) -0.0049(13) 0.0047(14) -0.0036(13)
C45 0.0314(19) 0.0301(15) 0.0513(19) 0.0040(14) 0.0078(15) 0.0015(13)
C46 0.0281(19) 0.0420(18) 0.0442(18) 0.0080(15) 0.0038(15) 0.0030(14)
C47 0.0290(19) 0.0374(16) 0.0359(16) 0.0011(13) 0.0027(14) -0.0033(14)
C48 0.0240(16) 0.0330(15) 0.0314(15) -0.0018(13) 0.0073(12) -0.0008(13)
C49 0.0260(17) 0.0346(16) 0.0295(15) -0.0012(12) 0.0078(12) -0.0054(13)
C50 0.0329(18) 0.0386(17) 0.0367(16) -0.0048(13) 0.0029(14) -0.0068(14)
C51 0.048(2) 0.0307(17) 0.051(2) -0.0075(14) 0.0046(17) -0.0089(15)
C52 0.049(2) 0.0293(16) 0.051(2) 0.0026(14) 0.0059(17) -0.0037(14)
C53 0.0402(19) 0.0366(15) 0.0389(16) 0.0039(15) 0.0054(17) -0.0008(13)
C54 0.0293(18) 0.0304(14) 0.0332(16) 0.0000(12) 0.0093(12) -0.0056(12)
C55 0.049(2) 0.0444(19) 0.0396(17) -0.0082(15) -0.0051(16) -0.0045(16)
C56 0.040(2) 0.0497(19) 0.0333(16) 0.0016(14) -0.0052(14) 0.0022(15)

loop_
_atom_type_symbol
_atom_type_description
_atom_type_scat_dispersion_real
_atom_type_scat_dispersion_imag
_atom_type_scat_source
C C 0.0033 0.0016 'International Tables Vol C Tables 4.2.6.8 and 6.1.1.4'
H H 0.0000 0.0000 'International Tables Vol C Tables 4.2.6.8 and 6.1.1.4'
Si Si 0.0817 0.0704 'International Tables Vol C Tables 4.2.6.8 and 6.1.1.4'

loop_
_geom_angle_atom_site_label_1
_geom_angle_atom_site_label_2
_geom_angle_atom_site_label_3
_geom_angle
C28 Si1 C27 106.98(16)
C28 Si1 C1 109.89(15)
C27 Si1 C1 112.09(14)
C28 Si1 C14 111.41(13)
C27 Si1 C14 109.79(14)
C1 Si1 C14 106.75(13)
C13 C1 C2 102.5(2)
C13 C1 Si1 112.6(2)
C2 C1 Si1 108.85(19)
C13 C1 H1 110.9
C2 C1 H1 110.9
Si1 C1 H1 110.9
C3 C2 C7 119.9(3)
C3 C2 C1 130.1(3)
C7 C2 C1 109.9(2)
C4 C3 C2 119.0(3)
C4 C3 H3 120.5
C2 C3 H3 120.5
C3 C4 C5 120.7(3)
C3 C4 H4 119.7
C5 C4 H4 119.7
C6 C5 C4 121.4(3)
C6 C5 H5 119.3
C4 C5 H5 119.3
C5 C6 C7 118.0(3)
C5 C6 H6 121.0
C7 C6 H6 121.0
C6 C7 C2 121.0(3)
C6 C7 C8 130.5(3)
C2 C7 C8 108.5(3)
C9 C8 C13 120.6(3)
C9 C8 C7 131.3(3)
C13 C8 C7 108.0(2)
C10 C9 C8 118.8(3)
C10 C9 H9 120.6
C8 C9 H9 120.6
C9 C10 C11 120.6(3)
C9 C10 H10 119.7
C11 C10 H10 119.7
C12 C11 C10 121.4(3)
C12 C11 H11 119.3
C10 C11 H11 119.3
C11 C12 C13 118.9(3)
C11 C12 H12 120.6
C13 C12 H12 120.6
C12 C13 C8 119.7(3)
C12 C13 C1 130.2(3)
C8 C13 C1 110.1(2)
C15 C14 C26 102.4(2)
C15 C14 Si1 114.10(18)
C26 C14 Si1 111.54(18)
C15 C14 H14 109.5
C26 C14 H14 109.5
Si1 C14 H14 109.5
C16 C15 C20 119.2(3)
C16 C15 C14 130.4(3)
C20 C15 C14 110.4(2)
C15 C16 C17 119.2(3)
C15 C16 H16 120.4
C17 C16 H16 120.4
C18 C17 C16 121.1(3)
C18 C17 H17 119.5
C16 C17 H17 119.5
C17 C18 C19 120.7(3)
C17 C18 H18 119.7
C19 C18 H18 119.7
C18 C19 C20 118.6(3)
C18 C19 H19 120.7
C20 C19 H19 120.7
C19 C20 C15 121.3(2)
C19 C20 C21 130.4(3)
C15 C20 C21 108.2(2)
C22 C21 C26 121.0(2)
C22 C21 C20 130.6(3)
C26 C21 C20 108.4(2)
C23 C22 C21 118.8(3)
C23 C22 H22 120.6
C21 C22 H22 120.6
C22 C23 C24 120.5(3)
C22 C23 H23 119.8
C24 C23 H23 119.8
C23 C24 C25 120.8(3)
C23 C24 H24 119.6
C25 C24 H24 119.6
C26 C25 C24 119.5(3)
C26 C25 H25 120.3
C24 C25 H25 120.3
C25 C26 C21 119.3(3)
C25 C26 C14 130.5(3)
C21 C26 C14 110.1(2)
Si1 C27 H27A 109.5
Si1 C27 H27B 109.5
H27A C27 H27B 109.5
Si1 C27 H27C 109.5
H27A C27 H27C 109.5
H27B C27 H27C 109.5
Si1 C28 H28A 109.5
Si1 C28 H28B 109.5
H28A C28 H28B 109.5
Si1 C28 H28C 109.5
H28A C28 H28C 109.5
H28B C28 H28C 109.5
C56 Si2 C55 106.64(15)
C56 Si2 C42 110.12(14)
C55 Si2 C42 110.95(14)
C56 Si2 C29 111.70(14)
C55 Si2 C29 111.96(14)
C42 Si2 C29 105.53(13)
C41 C29 C30 102.6(2)
C41 C29 Si2 113.9(2)
C30 C29 Si2 113.04(19)
C41 C29 H29 109.0
C30 C29 H29 109.0
Si2 C29 H29 109.0
C31 C30 C35 120.3(3)
C31 C30 C29 129.4(3)
C35 C30 C29 110.3(3)
C32 C31 C30 119.2(4)
C32 C31 H31 120.4
C30 C31 H31 120.4
C33 C32 C31 120.3(4)
C33 C32 H32 119.8
C31 C32 H32 119.8
C32 C33 C34 122.2(3)
C32 C33 H33 118.9
C34 C33 H33 118.9
C33 C34 C35 117.6(3)
C33 C34 H34 121.2
C35 C34 H34 121.2
C30 C35 C34 120.4(3)
C30 C35 C36 108.5(3)
C34 C35 C36 131.0(3)
C37 C36 C41 120.8(3)
C37 C36 C35 130.9(3)
C41 C36 C35 108.1(3)
C38 C37 C36 118.2(4)
C38 C37 H37 120.9
C36 C37 H37 120.9
C37 C38 C39 121.7(3)
C37 C38 H38 119.1
C39 C38 H38 119.1
C38 C39 C40 120.7(3)
C38 C39 H39 119.7
C40 C39 H39 119.7
C41 C40 C39 118.4(4)
C41 C40 H40 120.8
C39 C40 H40 120.8
C40 C41 C36 120.1(3)
C40 C41 C29 129.7(3)
C36 C41 C29 110.1(3)
C54 C42 C43 102.3(2)
C54 C42 Si2 110.27(19)
C43 C42 Si2 109.45(18)
C54 C42 H42 111.5
C43 C42 H42 111.5
Si2 C42 H42 111.5
C44 C43 C48 120.0(3)
C44 C43 C42 129.9(3)
C48 C43 C42 110.0(2)
C45 C44 C43 118.8(3)
C45 C44 H44 120.6
C43 C44 H44 120.6
C46 C45 C44 121.4(3)
C46 C45 H45 119.3
C44 C45 H45 119.3
C45 C46 C47 120.5(3)
C45 C46 H46 119.7
C47 C46 H46 119.7
C46 C47 C48 118.6(3)
C46 C47 H47 120.7
C48 C47 H47 120.7
C47 C48 C43 120.8(3)
C47 C48 C49 130.5(3)
C43 C48 C49 108.7(2)
C50 C49 C54 120.5(3)
C50 C49 C48 131.5(3)
C54 C49 C48 108.0(2)
C51 C50 C49 118.9(3)
C51 C50 H50 120.6
C49 C50 H50 120.6
C50 C51 C52 120.9(3)
C50 C51 H51 119.5
C52 C51 H51 119.5
C51 C52 C53 121.2(3)
C51 C52 H52 119.4
C53 C52 H52 119.4
C52 C53 C54 118.6(3)
C52 C53 H53 120.7
C54 C53 H53 120.7
C53 C54 C49 119.8(3)
C53 C54 C42 129.9(3)
C49 C54 C42 110.3(2)
Si2 C55 H55A 109.5
Si2 C55 H55B 109.5
H55A C55 H55B 109.5
Si2 C55 H55C 109.5
H55A C55 H55C 109.5
H55B C55 H55C 109.5
Si2 C56 H56A 109.5
Si2 C56 H56B 109.5
H56A C56 H56B 109.5
Si2 C56 H56C 109.5
H56A C56 H56C 109.5
H56B C56 H56C 109.5

loop_
_geom_bond_atom_site_label_1
_geom_bond_atom_site_label_2
_geom_bond_distance
Si1 C28 1.861(3)
Si1 C27 1.864(3)
Si1 C1 1.912(3)
Si1 C14 1.922(3)
C1 C13 1.502(4)
C1 C2 1.514(4)
C1 H1 1.0000
C2 C3 1.395(4)
C2 C7 1.403(4)
C3 C4 1.384(5)
C3 H3 0.9500
C4 C5 1.388(5)
C4 H4 0.9500
C5 C6 1.386(4)
C5 H5 0.9500
C6 C7 1.397(4)
C6 H6 0.9500
C7 C8 1.471(4)
C8 C9 1.396(4)
C8 C13 1.414(4)
C9 C10 1.382(5)
C9 H9 0.9500
C10 C11 1.389(5)
C10 H10 0.9500
C11 C12 1.387(4)
C11 H11 0.9500
C12 C13 1.391(4)
C12 H12 0.9500
C14 C15 1.506(4)
C14 C26 1.510(4)
C14 H14 1.0000
C15 C16 1.392(4)
C15 C20 1.403(4)
C16 C17 1.392(4)
C16 H16 0.9500
C17 C18 1.377(5)
C17 H17 0.9500
C18 C19 1.386(4)
C18 H18 0.9500
C19 C20 1.390(4)
C19 H19 0.9500
C20 C21 1.468(4)
C21 C22 1.392(4)
C21 C26 1.400(4)
C22 C23 1.382(4)
C22 H22 0.9500
C23 C24 1.383(5)
C23 H23 0.9500
C24 C25 1.388(4)
C24 H24 0.9500
C25 C26 1.386(4)
C25 H25 0.9500
C27 H27A 0.9800
C27 H27B 0.9800
C27 H27C 0.9800
C28 H28A 0.9800
C28 H28B 0.9800
C28 H28C 0.9800
Si2 C56 1.857(3)
Si2 C55 1.866(3)
Si2 C42 1.909(3)
Si2 C29 1.925(3)
C29 C41 1.504(4)
C29 C30 1.514(4)
C29 H29 1.0000
C30 C31 1.390(4)
C30 C35 1.398(5)
C31 C32 1.383(5)
C31 H31 0.9500
C32 C33 1.373(6)
C32 H32 0.9500
C33 C34 1.385(5)
C33 H33 0.9500
C34 C35 1.406(4)
C34 H34 0.9500
C35 C36 1.470(4)
C36 C37 1.391(5)
C36 C41 1.413(4)
C37 C38 1.374(5)
C37 H37 0.9500
C38 C39 1.386(6)
C38 H38 0.9500
C39 C40 1.399(5)
C39 H39 0.9500
C40 C41 1.384(4)
C40 H40 0.9500
C42 C54 1.506(4)
C42 C43 1.511(4)
C42 H42 1.0000
C43 C44 1.391(4)
C43 C48 1.399(4)
C44 C45 1.385(4)
C44 H44 0.9500
C45 C46 1.383(4)
C45 H45 0.9500
C46 C47 1.387(4)
C46 H46 0.9500
C47 C48 1.396(4)
C47 H47 0.9500
C48 C49 1.466(4)
C49 C50 1.396(4)
C49 C54 1.407(4)
C50 C51 1.380(4)
C50 H50 0.9500
C51 C52 1.384(5)
C51 H51 0.9500
C52 C53 1.390(4)
C52 H52 0.9500
C53 C54 1.400(4)
C53 H53 0.9500
C55 H55A 0.9800
C55 H55B 0.9800
C55 H55C 0.9800
C56 H56A 0.9800
C56 H56B 0.9800
C56 H56C 0.9800
